data_2005751
_publ_section_title
;
(E)-3-(4-Chlorophenyl)-3-cyclopropyl-2-(phenylthio)acrylonitrile
;
_journal_name_full 'Acta Crystallographica C'
_journal_page_first 2945
_journal_page_last 2947
_journal_volume 52
_journal_year 1996
_chemical_formula_iupac 'C18 H14 Cl1 N1 S1'
_chemical_formula_sum 'C18 H14 Cl N S'
_chemical_formula_weight 311.828
_space_group_IT_number 19
_symmetry_cell_setting orthorhombic
_symmetry_space_group_name_Hall 'P 2ac 2ab'
_symmetry_space_group_name_H-M 'P 21 21 21'
_cell_angle_alpha 90
_cell_angle_beta 90
_cell_angle_gamma 90
_cell_formula_units_Z 4
_cell_length_a 5.739(1)
_cell_length_b 7.621(2)
_cell_length_c 36.561(5)
_cell_measurement_temperature 293
_cell_volume 1599.1(6)
_exptl_crystal_density_diffrn 1.2953
_exptl_crystal_density_meas 1.26
_cod_original_formula_sum 'C18 H14 Cl1 N1 S1'
_cod_database_code 2005751

loop_
_symmetry_equiv_pos_as_xyz
x,y,z
1/2-x,-y,1/2+z
-x,1/2+y,1/2-z
1/2+x,1/2-y,-z

loop_
_atom_site_label
_atom_site_fract_x
_atom_site_fract_y
_atom_site_fract_z
_atom_site_U_iso_or_equiv
C(1) 0.3500(7) -0.1711(5) 0.89555(9) 3.44(8)
C(2) 0.3758(7) 0.0165(5) 0.89402(9) 3.16(8)
C(3) 0.5054(7) 0.0909(5) 0.86763(9) 3.38(9)
C(4) 0.6193(7) -0.0233(5) 0.84008(9) 3.11(8)
C(5) 0.8248(8) -0.1084(5) 0.84804(9) 3.93(9)
C(6) 0.9339(9) -0.2177(6) 0.8227(1) 4.3(1)
C(7) 0.8314(9) -0.2386(5) 0.7894(1) 4.22(9)
C(8) 0.6281(9) -0.1593(6) 0.78073(9) 4.8(1)
C(9) 0.5190(8) -0.0502(6) 0.8060(1) 4.14(9)
C(10) 0.540(1) 0.2817(5) 0.8655(1) 5.3(1)
C(11) 0.581(1) 0.3773(6) 0.8306(1) 6.9(1)
C(12) 0.770(1) 0.3566(7) 0.8555(2) 7.8(1)
S(13) 0.2015(2) 0.1367(1) 0.92493(3) 4.09(2)
C(14) 0.2813(7) 0.0523(4) 0.96822(8) 2.67(7)
C(15) 0.1241(7) 0.0805(5) 0.9961(1) 3.56(8)
C(16) 0.1772(8) 0.0263(6) 1.03148(9) 4.3(1)
C(17) 0.3841(9) -0.0562(6) 1.0385(1) 4.5(1)
C(18) 0.5428(8) -0.0850(5) 1.0108(1) 3.93(9)
C(19) 0.4933(8) -0.0290(5) 0.97579(9) 3.37(8)
N(20) 0.3273(7) -0.3199(4) 0.89710(9) 4.91(9)
Cl(21) 0.9698(3) -0.3748(2) 0.75769(3) 7.32(3)
H(15) -0.022 0.144 0.991 4.6
H(16) 0.068 0.048 1.051 5.9
H(17) 0.421 -0.088 1.063 5.9
H(18) 0.683 -0.151 1.016 5.3
H(19) 0.604 -0.045 0.956 4.7
H(5) 0.898 -0.092 0.872 5.5
H(6) 1.078 -0.278 0.829 5.6
H(8) 0.555 -0.185 0.757 6.2
H(9) 0.378 0.020 0.801 5.6
H(10) 0.421 0.358 0.885 4.0
H(111) 0.578 0.319 0.809 4.0
H(112) 0.502 0.504 0.818 4.0
H(121) 0.899 0.277 0.850 4.0
H(122) 0.837 0.453 0.869 4.0
